data_7703243
loop_
_publ_author_name
'Nishi, Miki'
'Hayata, Yuki'
'Hoshino, Norihisa'
'Hanasaki, Noriaki'
'Akutagawa, Tomoyuki'
'Matsuda, Masaki'

_publ_section_title
;
 Intermolecular interactions of tetrabenzoporphyrin- and
 phthalocyanine-based charge-transfer complexes.
;
_journal_issue 48
_journal_name_full 'Dalton transactions (Cambridge, England : 2003)'
_journal_page_first 17723
_journal_page_last 17728
_journal_paper_doi 10.1039/c9dt03653a
_journal_volume 48
_journal_year 2019
_chemical_formula_moiety '2(C32 H16 Br2 Co N8), C24 H20 P'
_chemical_formula_sum 'C88 H52 Br4 Co2 N16 P'
_chemical_formula_weight 1801.92
_space_group_crystal_system tetragonal
_space_group_IT_number 86
_space_group_name_Hall '-P 4bc'
_space_group_name_H-M_alt 'P 42/n :2'
_atom_sites_solution_hydrogens geom
_audit_creation_method SHELXL-2018/1
_audit_update_record
;
2019-08-15 deposited with the CCDC.	2019-10-21 downloaded from the CCDC.
;
_cell_angle_alpha 90
_cell_angle_beta 90
_cell_angle_gamma 90
_cell_formula_units_Z 2
_cell_length_a 21.5347(4)
_cell_length_b 21.5347(4)
_cell_length_c 7.63450(10)
_cell_measurement_reflns_used 14835
_cell_measurement_temperature 296(2)
_cell_measurement_theta_max 68.195
_cell_measurement_theta_min 4.105
_cell_volume 3540.45(10)
_computing_cell_refinement 'RAPID AUTO'
_computing_data_collection 'RAPID AUTO'
_computing_data_reduction 'RAPID AUTO'
_computing_structure_refinement 'SHELXL-2018/1 (Sheldrick, 2018)'
_computing_structure_solution 'SIR-2004 (Burla, 2004)'
_diffrn_ambient_temperature 296(2)
_diffrn_measured_fraction_theta_full 0.999
_diffrn_measured_fraction_theta_max 0.999
_diffrn_measurement_device_type 'Rigaku R-AXIS RAPID'
_diffrn_measurement_method 'phi and omega scans'
_diffrn_radiation_type CuK\a
_diffrn_radiation_wavelength 1.54187
_diffrn_reflns_av_R_equivalents 0.0819
_diffrn_reflns_av_unetI/netI 0.0459
_diffrn_reflns_Laue_measured_fraction_full 0.999
_diffrn_reflns_Laue_measured_fraction_max 0.999
_diffrn_reflns_limit_h_max 25
_diffrn_reflns_limit_h_min -25
_diffrn_reflns_limit_k_max 25
_diffrn_reflns_limit_k_min -25
_diffrn_reflns_limit_l_max 9
_diffrn_reflns_limit_l_min -9
_diffrn_reflns_number 37608
_diffrn_reflns_point_group_measured_fraction_full 0.999
_diffrn_reflns_point_group_measured_fraction_max 0.999
_diffrn_reflns_theta_full 67.687
_diffrn_reflns_theta_max 68.218
_diffrn_reflns_theta_min 4.106
_diffrn_source 'rotating-anode X-ray tube'
_exptl_absorpt_coefficient_mu 7.038
_exptl_absorpt_correction_T_max 1.0000
_exptl_absorpt_correction_T_min 0.7442
_exptl_absorpt_correction_type empirical
_exptl_absorpt_process_details 'ABSCOR (Rigaku, 2010)'
_exptl_crystal_colour black
_exptl_crystal_density_diffrn 1.690
_exptl_crystal_description needle
_exptl_crystal_F_000 1802
_exptl_crystal_size_max 0.200
_exptl_crystal_size_mid 0.100
_exptl_crystal_size_min 0.100
_refine_diff_density_max 0.402
_refine_diff_density_min -0.806
_refine_diff_density_rms 0.096
_refine_ls_extinction_method none
_refine_ls_goodness_of_fit_ref 1.190
_refine_ls_hydrogen_treatment constr
_refine_ls_matrix_type full
_refine_ls_number_parameters 252
_refine_ls_number_reflns 3235
_refine_ls_number_restraints 0
_refine_ls_restrained_S_all 1.190
_refine_ls_R_factor_all 0.0582
_refine_ls_R_factor_gt 0.0520
_refine_ls_shift/su_max 0.003
_refine_ls_shift/su_mean 0.000
_refine_ls_structure_factor_coef Fsqd
_refine_ls_weighting_details 'w=1/[\s^2^(Fo^2^)+(0.1000P)^2^] where P=(Fo^2^+2Fc^2^)/3'
_refine_ls_weighting_scheme calc
_refine_ls_wR_factor_gt 0.1573
_refine_ls_wR_factor_ref 0.1627
_reflns_Friedel_coverage 0.000
_reflns_number_gt 2795
_reflns_number_total 3235
_reflns_threshold_expression 'I > 2\s(I)'
_cod_data_source_file c9dt03653a2.cif
_cod_data_source_block TPPCoPcBr22rt
_cod_original_cell_volume 3540.45(14)
_cod_original_sg_symbol_H-M 'P 42/n'
_cod_database_code 7703243
_shelx_shelxl_version_number 2018/1
_shelx_space_group_comment
;
The symmetry employed for this shelxl refinement is uniquely defined
by the following loop, which should always be used as a source of
symmetry information in preference to the above space-group names.
They are only intended as comments.
;
_shelx_estimated_absorpt_t_min 0.333
_shelx_estimated_absorpt_t_max 0.540

loop_
_space_group_symop_operation_xyz
'x, y, z'
'-x+1/2, -y+1/2, z'
'-y, x+1/2, z+1/2'
'y+1/2, -x, z+1/2'
'-x, -y, -z'
'x-1/2, y-1/2, -z'
'y, -x-1/2, -z-1/2'
'-y-1/2, x, -z-1/2'

loop_
_atom_site_label
_atom_site_type_symbol
_atom_site_fract_x
_atom_site_fract_y
_atom_site_fract_z
_atom_site_U_iso_or_equiv
_atom_site_adp_type
_atom_site_occupancy
_atom_site_site_symmetry_order
_atom_site_calc_flag
_atom_site_refinement_flags_posn
_atom_site_refinement_flags_adp
_atom_site_refinement_flags_occupancy
Co1 Co 0.500000 0.000000 0.000000 0.0339(3) Uani 1 2 d S . P
Br1 Br 0.40716(2) 0.05478(2) 0.09528(6) 0.0470(2) Uani 1 1 d . . .
N1 N 0.51205(13) 0.06748(13) -0.1629(4) 0.0364(7) Uani 1 1 d . . .
N2 N 0.55161(14) 0.04238(13) 0.1677(4) 0.0366(7) Uani 1 1 d . . .
N3 N 0.57644(14) 0.13606(14) 0.0102(4) 0.0401(8) Uani 1 1 d . . .
N4 N 0.44425(14) 0.03452(14) -0.3986(4) 0.0388(7) Uani 1 1 d . . .
C1 C 0.48272(17) 0.07414(17) -0.3215(5) 0.0377(8) Uani 1 1 d . . .
C2 C 0.49653(17) 0.13481(17) -0.3958(5) 0.0380(8) Uani 1 1 d . . .
C3 C 0.47726(18) 0.16381(18) -0.5508(5) 0.0446(9) Uani 1 1 d . . .
H1 H 0.452054 0.143629 -0.631705 0.054 Uiso 1 1 calc R U .
C4 C 0.4977(2) 0.22423(19) -0.5775(5) 0.0461(10) Uani 1 1 d . . .
H2 H 0.486301 0.245136 -0.679150 0.055 Uiso 1 1 calc R U .
C5 C 0.53566(19) 0.25448(18) -0.4527(5) 0.0463(9) Uani 1 1 d . . .
H3 H 0.547754 0.295348 -0.472325 0.056 Uiso 1 1 calc R U .
C6 C 0.55487(17) 0.22507(17) -0.3043(5) 0.0422(9) Uani 1 1 d . . .
H4 H 0.580570 0.244821 -0.223778 0.051 Uiso 1 1 calc R U .
C7 C 0.53473(16) 0.16459(16) -0.2775(5) 0.0367(8) Uani 1 1 d . . .
C8 C 0.54331(17) 0.12106(17) -0.1305(5) 0.0370(8) Uani 1 1 d . . .
C9 C 0.58081(16) 0.09872(16) 0.1431(5) 0.0367(8) Uani 1 1 d . . .
C10 C 0.61919(16) 0.11225(16) 0.2950(5) 0.0367(8) Uani 1 1 d . . .
C11 C 0.65755(17) 0.16236(17) 0.3365(5) 0.0433(9) Uani 1 1 d . . .
H5 H 0.662137 0.195808 0.260570 0.052 Uiso 1 1 calc R U .
C12 C 0.6887(2) 0.1603(2) 0.4965(5) 0.0490(11) Uani 1 1 d . . .
H6 H 0.713680 0.193506 0.529601 0.059 Uiso 1 1 calc R U .
C13 C 0.68322(19) 0.1098(2) 0.6063(6) 0.0520(11) Uani 1 1 d . . .
H7 H 0.705022 0.109676 0.711439 0.062 Uiso 1 1 calc R U .
C14 C 0.64613(18) 0.05922(18) 0.5648(5) 0.0431(9) Uani 1 1 d . . .
H8 H 0.643246 0.024939 0.638482 0.052 Uiso 1 1 calc R U .
C15 C 0.61392(17) 0.06217(17) 0.4100(5) 0.0387(8) Uani 1 1 d . . .
C16 C 0.57083(17) 0.01882(16) 0.3256(5) 0.0359(8) Uani 1 1 d . . .
P1 P 0.250000 0.250000 0.250000 0.0414(5) Uani 1 4 d S T P
C17 C 0.31417(18) 0.26582(18) 0.1082(5) 0.0444(9) Uani 1 1 d . . .
C18 C 0.3672(2) 0.2304(2) 0.1071(6) 0.0547(11) Uani 1 1 d . . .
H9 H 0.371524 0.198023 0.186917 0.066 Uiso 1 1 calc R U .
C19 C 0.4146(2) 0.2425(3) -0.0132(6) 0.0727(15) Uani 1 1 d . . .
H10 H 0.450986 0.219199 -0.012063 0.087 Uiso 1 1 calc R U .
C20 C 0.4068(2) 0.2888(3) -0.1316(7) 0.0707(14) Uani 1 1 d . . .
H11 H 0.438257 0.296984 -0.211597 0.085 Uiso 1 1 calc R U .
C21 C 0.3536(2) 0.3238(2) -0.1364(6) 0.0629(12) Uani 1 1 d . . .
H12 H 0.349423 0.355219 -0.219257 0.075 Uiso 1 1 calc R U .
C22 C 0.3074(2) 0.3128(2) -0.0212(6) 0.0578(12) Uani 1 1 d . . .
H13 H 0.270975 0.336018 -0.026418 0.069 Uiso 1 1 calc R U .

loop_
_atom_site_aniso_label
_atom_site_aniso_U_11
_atom_site_aniso_U_22
_atom_site_aniso_U_33
_atom_site_aniso_U_23
_atom_site_aniso_U_13
_atom_site_aniso_U_12
Co1 0.0365(5) 0.0337(4) 0.0315(5) 0.0034(3) -0.0047(3) -0.0029(3)
Br1 0.0458(3) 0.0482(3) 0.0468(4) 0.00052(18) 0.00088(17) 0.00146(17)
N1 0.0361(15) 0.0376(15) 0.0356(17) 0.0052(13) -0.0041(12) -0.0033(12)
N2 0.0407(16) 0.0357(15) 0.0334(16) 0.0021(12) -0.0060(13) -0.0007(12)
N3 0.0462(18) 0.0367(16) 0.0375(19) 0.0056(13) -0.0100(13) -0.0052(13)
N4 0.0411(17) 0.0397(16) 0.0355(18) 0.0027(13) -0.0074(13) -0.0025(14)
C1 0.0422(19) 0.0398(19) 0.0313(19) 0.0012(15) -0.0021(15) 0.0021(15)
C2 0.0377(19) 0.0392(19) 0.037(2) 0.0063(15) 0.0003(15) -0.0033(15)
C3 0.048(2) 0.046(2) 0.040(2) 0.0046(18) -0.0051(18) -0.0047(17)
C4 0.055(2) 0.043(2) 0.040(2) 0.0111(17) -0.0016(18) 0.0005(18)
C5 0.051(2) 0.037(2) 0.051(2) 0.0107(18) -0.002(2) -0.0065(16)
C6 0.048(2) 0.0386(19) 0.040(2) 0.0025(16) 0.0023(17) -0.0050(16)
C7 0.0407(19) 0.0389(18) 0.0304(19) 0.0063(15) -0.0017(15) 0.0003(15)
C8 0.0396(19) 0.0358(18) 0.036(2) 0.0039(15) -0.0015(16) -0.0022(15)
C9 0.0359(18) 0.0352(18) 0.039(2) 0.0038(16) -0.0043(15) -0.0006(14)
C10 0.0375(18) 0.0360(18) 0.037(2) 0.0005(15) -0.0056(15) 0.0019(15)
C11 0.046(2) 0.0380(19) 0.046(2) 0.0048(17) -0.0060(18) -0.0034(16)
C12 0.049(2) 0.047(2) 0.052(3) -0.0002(18) -0.0089(19) -0.0066(18)
C13 0.048(2) 0.057(2) 0.051(3) -0.001(2) -0.0148(19) -0.005(2)
C14 0.045(2) 0.045(2) 0.040(2) 0.0015(17) -0.0028(17) -0.0013(17)
C15 0.0367(19) 0.0396(19) 0.040(2) -0.0020(16) -0.0022(15) -0.0007(16)
C16 0.0412(19) 0.0361(18) 0.0303(19) 0.0035(15) -0.0045(15) -0.0007(14)
P1 0.0409(6) 0.0409(6) 0.0424(11) 0.000 0.000 0.000
C17 0.042(2) 0.046(2) 0.045(2) 0.0014(17) -0.0010(16) -0.0038(17)
C18 0.053(3) 0.062(3) 0.049(3) 0.000(2) 0.006(2) 0.008(2)
C19 0.047(3) 0.106(4) 0.066(4) -0.004(3) 0.009(2) 0.011(3)
C20 0.063(3) 0.087(4) 0.062(3) -0.005(3) 0.011(3) -0.010(3)
C21 0.075(3) 0.061(3) 0.053(3) 0.007(2) 0.013(2) -0.009(2)
C22 0.056(3) 0.058(3) 0.060(3) 0.004(2) 0.001(2) 0.001(2)

loop_
_atom_type_symbol
_atom_type_description
_atom_type_scat_dispersion_real
_atom_type_scat_dispersion_imag
_atom_type_scat_source
C C 0.0181 0.0091 'International Tables Vol C Tables 4.2.6.8 and 6.1.1.4'
H H 0.0000 0.0000 'International Tables Vol C Tables 4.2.6.8 and 6.1.1.4'
N N 0.0311 0.0180 'International Tables Vol C Tables 4.2.6.8 and 6.1.1.4'
P P 0.2955 0.4335 'International Tables Vol C Tables 4.2.6.8 and 6.1.1.4'
Co Co -2.3653 3.6143 'International Tables Vol C Tables 4.2.6.8 and 6.1.1.4'
Br Br -0.6763 1.2805 'International Tables Vol C Tables 4.2.6.8 and 6.1.1.4'

loop_
_geom_angle_atom_site_label_1
_geom_angle_atom_site_label_2
_geom_angle_atom_site_label_3
_geom_angle
_geom_angle_site_symmetry_1
_geom_angle_site_symmetry_3
N2 Co1 N2 180.00(15) 5_655 .
N2 Co1 N1 90.34(13) 5_655 .
N2 Co1 N1 89.66(13) . .
N2 Co1 N1 89.66(13) 5_655 5_655
N2 Co1 N1 90.34(13) . 5_655
N1 Co1 N1 180.0 . 5_655
N2 Co1 Br1 87.38(9) 5_655 .
N2 Co1 Br1 92.62(9) . .
N1 Co1 Br1 86.45(9) . .
N1 Co1 Br1 93.55(9) 5_655 .
N2 Co1 Br1 92.62(9) 5_655 5_655
N2 Co1 Br1 87.38(9) . 5_655
N1 Co1 Br1 93.55(9) . 5_655
N1 Co1 Br1 86.45(9) 5_655 5_655
Br1 Co1 Br1 180.0 . 5_655
C8 N1 C1 107.4(3) . .
C8 N1 Co1 126.1(2) . .
C1 N1 Co1 125.8(2) . .
C16 N2 C9 107.9(3) . .
C16 N2 Co1 125.7(2) . .
C9 N2 Co1 126.1(2) . .
C9 N3 C8 121.3(3) . .
C16 N4 C1 121.8(3) 5_655 .
N4 C1 N1 127.7(3) . .
N4 C1 C2 122.2(3) . .
N1 C1 C2 110.1(3) . .
C7 C2 C3 121.5(3) . .
C7 C2 C1 106.5(3) . .
C3 C2 C1 132.0(3) . .
C4 C3 C2 116.6(4) . .
C3 C4 C5 121.0(4) . .
C6 C5 C4 121.5(4) . .
C5 C6 C7 117.6(3) . .
C2 C7 C6 121.7(3) . .
C2 C7 C8 106.1(3) . .
C6 C7 C8 132.1(3) . .
N3 C8 N1 128.3(3) . .
N3 C8 C7 121.9(3) . .
N1 C8 C7 109.9(3) . .
N3 C9 N2 128.2(3) . .
N3 C9 C10 122.7(3) . .
N2 C9 C10 109.1(3) . .
C11 C10 C15 120.2(3) . .
C11 C10 C9 132.3(3) . .
C15 C10 C9 107.5(3) . .
C12 C11 C10 117.3(4) . .
C13 C12 C11 121.1(4) . .
C12 C13 C14 122.0(4) . .
C15 C14 C13 116.8(4) . .
C14 C15 C10 122.5(3) . .
C14 C15 C16 132.0(3) . .
C10 C15 C16 105.5(3) . .
N4 C16 N2 128.3(3) 5_655 .
N4 C16 C15 121.7(3) 5_655 .
N2 C16 C15 110.0(3) . .
C17 P1 C17 105.5(3) . 2
C17 P1 C17 111.51(14) . 8_656
C17 P1 C17 111.50(14) 2 8_656
C17 P1 C17 111.50(14) . 7_566
C17 P1 C17 111.50(14) 2 7_566
C17 P1 C17 105.5(3) 8_656 7_566
C18 C17 C22 118.5(4) . .
C18 C17 P1 122.7(3) . .
C22 C17 P1 118.4(3) . .
C17 C18 C19 120.5(5) . .
C20 C19 C18 118.9(5) . .
C19 C20 C21 121.8(5) . .
C22 C21 C20 120.1(5) . .
C21 C22 C17 120.1(5) . .

loop_
_geom_bond_atom_site_label_1
_geom_bond_atom_site_label_2
_geom_bond_distance
_geom_bond_site_symmetry_2
Co1 N2 1.926(3) 5_655
Co1 N2 1.926(3) .
Co1 N1 1.930(3) .
Co1 N1 1.930(3) 5_655
Co1 Br1 2.4328(4) .
Co1 Br1 2.4328(4) 5_655
N1 C8 1.358(4) .
N1 C1 1.373(5) .
N2 C16 1.372(4) .
N2 C9 1.379(4) .
N3 C9 1.298(4) .
N3 C8 1.330(4) .
N4 C16 1.317(4) 5_655
N4 C1 1.327(4) .
C1 C2 1.455(5) .
C2 C7 1.380(5) .
C2 C3 1.401(5) .
C3 C4 1.389(5) .
C4 C5 1.414(5) .
C5 C6 1.362(5) .
C6 C7 1.388(5) .
C7 C8 1.474(5) .
C9 C10 1.454(5) .
C10 C11 1.396(5) .
C10 C15 1.395(5) .
C11 C12 1.394(5) .
C12 C13 1.377(6) .
C13 C14 1.388(5) .
C14 C15 1.372(5) .
C15 C16 1.465(5) .
P1 C17 1.788(4) .
P1 C17 1.788(4) 2
P1 C17 1.788(4) 8_656
P1 C17 1.788(4) 7_566
C17 C18 1.373(6) .
C17 C22 1.422(6) .
C18 C19 1.399(6) .
C19 C20 1.356(7) .
C20 C21 1.372(7) .
C21 C22 1.350(6) .

loop_
_geom_torsion_atom_site_label_1
_geom_torsion_atom_site_label_2
_geom_torsion_atom_site_label_3
_geom_torsion_atom_site_label_4
_geom_torsion
_geom_torsion_site_symmetry_1
_geom_torsion_site_symmetry_4
C16 N4 C1 N1 0.2(6) 5_655 .
C16 N4 C1 C2 -176.0(3) 5_655 .
C8 N1 C1 N4 -175.7(4) . .
Co1 N1 C1 N4 -4.9(5) . .
C8 N1 C1 C2 0.8(4) . .
Co1 N1 C1 C2 171.7(2) . .
N4 C1 C2 C7 176.5(3) . .
N1 C1 C2 C7 -0.2(4) . .
N4 C1 C2 C3 -1.9(7) . .
N1 C1 C2 C3 -178.7(4) . .
C7 C2 C3 C4 -1.0(6) . .
C1 C2 C3 C4 177.2(4) . .
C2 C3 C4 C5 -0.5(6) . .
C3 C4 C5 C6 1.8(7) . .
C4 C5 C6 C7 -1.4(6) . .
C3 C2 C7 C6 1.4(6) . .
C1 C2 C7 C6 -177.3(3) . .
C3 C2 C7 C8 178.3(3) . .
C1 C2 C7 C8 -0.4(4) . .
C5 C6 C7 C2 -0.1(6) . .
C5 C6 C7 C8 -176.1(4) . .
C9 N3 C8 N1 -2.4(6) . .
C9 N3 C8 C7 176.1(3) . .
C1 N1 C8 N3 177.6(4) . .
Co1 N1 C8 N3 6.7(6) . .
C1 N1 C8 C7 -1.0(4) . .
Co1 N1 C8 C7 -171.9(2) . .
C2 C7 C8 N3 -177.9(3) . .
C6 C7 C8 N3 -1.4(6) . .
C2 C7 C8 N1 0.9(4) . .
C6 C7 C8 N1 177.4(4) . .
C8 N3 C9 N2 -3.9(6) . .
C8 N3 C9 C10 176.7(4) . .
C16 N2 C9 N3 179.0(4) . .
Co1 N2 C9 N3 5.0(6) . .
C16 N2 C9 C10 -1.5(4) . .
Co1 N2 C9 C10 -175.5(2) . .
N3 C9 C10 C11 -0.3(6) . .
N2 C9 C10 C11 -179.8(4) . .
N3 C9 C10 C15 -178.9(3) . .
N2 C9 C10 C15 1.6(4) . .
C15 C10 C11 C12 -1.0(6) . .
C9 C10 C11 C12 -179.6(4) . .
C10 C11 C12 C13 1.9(6) . .
C11 C12 C13 C14 -0.8(7) . .
C12 C13 C14 C15 -1.3(6) . .
C13 C14 C15 C10 2.2(6) . .
C13 C14 C15 C16 -179.4(4) . .
C11 C10 C15 C14 -1.0(6) . .
C9 C10 C15 C14 177.8(4) . .
C11 C10 C15 C16 -179.8(3) . .
C9 C10 C15 C16 -0.9(4) . .
C9 N2 C16 N4 -178.2(4) . 5_655
Co1 N2 C16 N4 -4.2(6) . 5_655
C9 N2 C16 C15 0.9(4) . .
Co1 N2 C16 C15 174.9(2) . .
C14 C15 C16 N4 0.7(7) . 5_655
C10 C15 C16 N4 179.2(3) . 5_655
C14 C15 C16 N2 -178.6(4) . .
C10 C15 C16 N2 0.0(4) . .
C17 P1 C17 C18 -118.6(4) 2 .
C17 P1 C17 C18 120.2(5) 8_656 .
C17 P1 C17 C18 2.6(4) 7_566 .
C17 P1 C17 C22 54.5(3) 2 .
C17 P1 C17 C22 -66.7(3) 8_656 .
C17 P1 C17 C22 175.7(4) 7_566 .
C22 C17 C18 C19 3.2(7) . .
P1 C17 C18 C19 176.4(4) . .
C17 C18 C19 C20 -1.7(8) . .
C18 C19 C20 C21 -0.1(8) . .
C19 C20 C21 C22 0.2(8) . .
C20 C21 C22 C17 1.4(7) . .
C18 C17 C22 C21 -3.1(7) . .
P1 C17 C22 C21 -176.6(4) . .
